data_7048652
loop_
_publ_author_name
'Gradiski, Matthew V.'
'Tsui, Brian T. H.'
'Lough, Alan J.'
'Morris, Robert H.'

_publ_section_title
;
 PNN' &amp; P<sub>2</sub>NN' ligands via reductive amination with
 phosphine aldehydes: synthesis and base-metal coordination chemistry.
;
_journal_issue 6
_journal_name_full 'Dalton transactions (Cambridge, England : 2003)'
_journal_page_first 2150
_journal_page_last 2159
_journal_paper_doi 10.1039/c8dt04058c
_journal_volume 48
_journal_year 2019
_chemical_formula_moiety 'C46 H42 Cl4 Fe2 N4 P2, 2(C H2 Cl2)'
_chemical_formula_sum 'C48 H46 Cl8 Fe2 N4 P2'
_chemical_formula_weight 1136.13
_space_group_crystal_system monoclinic
_space_group_IT_number 14
_space_group_name_Hall '-P 2yn'
_space_group_name_H-M_alt 'P 1 21/n 1'
_symmetry_space_group_name_Hall '-P 2yn'
_symmetry_space_group_name_H-M 'P 1 21/n 1'
_atom_sites_solution_hydrogens mixed
_audit_creation_method SHELXL-2016/6
_audit_update_record
;
2018-10-09 deposited with the CCDC.
2019-01-16 downloaded from the CCDC.
;
_cell_angle_alpha 90
_cell_angle_beta 96.835(2)
_cell_angle_gamma 90
_cell_formula_units_Z 2
_cell_length_a 10.4998(3)
_cell_length_b 9.7331(3)
_cell_length_c 24.6015(6)
_cell_measurement_reflns_used 7735
_cell_measurement_temperature 150(2)
_cell_measurement_theta_max 66.49
_cell_measurement_theta_min 3.62
_cell_volume 2496.30(12)
_computing_cell_refinement APEX2
_computing_data_collection 'APEX2 (Bruker, 2014)'
_computing_data_reduction 'SAINT (Bruker, 2014)'
_computing_molecular_graphics 'PLATON (Spek, 2009)'
_computing_publication_material 'SHELXTL (Sheldrick, 2008)'
_computing_structure_refinement 'SHELXL-2016/6 (Sheldrick, 2016)'
_computing_structure_solution 'SHELXT (Sheldrick, 2015)'
_diffrn_ambient_temperature 150(2)
_diffrn_measured_fraction_theta_full 0.992
_diffrn_measured_fraction_theta_max 0.992
_diffrn_measurement_device_type 'Bruker Kappa APEX-DUO CCD'
_diffrn_measurement_method '\f and \w scans'
_diffrn_radiation_type CuK\a
_diffrn_radiation_wavelength 1.54178
_diffrn_reflns_av_R_equivalents 0.0892
_diffrn_reflns_av_unetI/netI 0.0360
_diffrn_reflns_Laue_measured_fraction_full 0.992
_diffrn_reflns_Laue_measured_fraction_max 0.992
_diffrn_reflns_limit_h_max 12
_diffrn_reflns_limit_h_min -12
_diffrn_reflns_limit_k_max 11
_diffrn_reflns_limit_k_min -11
_diffrn_reflns_limit_l_max 29
_diffrn_reflns_limit_l_min -29
_diffrn_reflns_number 49628
_diffrn_reflns_point_group_measured_fraction_full 0.992
_diffrn_reflns_point_group_measured_fraction_max 0.992
_diffrn_reflns_theta_full 67.153
_diffrn_reflns_theta_max 67.153
_diffrn_reflns_theta_min 3.619
_diffrn_source 'Bruker ImuS with multi-layer optics'
_exptl_absorpt_coefficient_mu 9.511
_exptl_absorpt_correction_T_max 0.7529
_exptl_absorpt_correction_T_min 0.5626
_exptl_absorpt_correction_type multi-scan
_exptl_absorpt_process_details 'SADABS (Bruker, 2014)'
_exptl_crystal_colour red
_exptl_crystal_density_diffrn 1.512
_exptl_crystal_description plate
_exptl_crystal_F_000 1160
_exptl_crystal_size_max 0.070
_exptl_crystal_size_mid 0.070
_exptl_crystal_size_min 0.030
_refine_diff_density_max 0.512
_refine_diff_density_min -0.520
_refine_diff_density_rms 0.073
_refine_ls_extinction_method none
_refine_ls_goodness_of_fit_ref 1.051
_refine_ls_hydrogen_treatment mixed
_refine_ls_matrix_type full
_refine_ls_number_parameters 293
_refine_ls_number_reflns 4436
_refine_ls_number_restraints 0
_refine_ls_restrained_S_all 1.051
_refine_ls_R_factor_all 0.0453
_refine_ls_R_factor_gt 0.0360
_refine_ls_shift/su_max 0.001
_refine_ls_shift/su_mean 0.000
_refine_ls_structure_factor_coef Fsqd
_refine_ls_weighting_details 'w=1/[\s^2^(Fo^2^)+(0.0570P)^2^+0.1772P] where P=(Fo^2^+2Fc^2^)/3'
_refine_ls_weighting_scheme calc
_refine_ls_wR_factor_gt 0.0897
_refine_ls_wR_factor_ref 0.0938
_reflns_Friedel_coverage 0.000
_reflns_number_gt 3746
_reflns_number_total 4436
_reflns_threshold_expression 'I > 2\s(I)'
_cod_data_source_file c8dt04058c2.cif
_cod_data_source_block 10_d18123_a
_cod_depositor_comments 'Adding full bibliography for 7048646--7048653.cif.'
_cod_database_code 7048652
_shelx_shelxl_version_number 2016/6
_shelx_space_group_comment
; 
The symmetry employed for this shelxl refinement is uniquely defined 
by the following loop, which should always be used as a source of 
symmetry information in preference to the above space-group names. 
They are only intended as comments. 
;
_shelx_estimated_absorpt_t_min 0.556
_shelx_estimated_absorpt_t_max 0.763

loop_
_space_group_symop_operation_xyz
'x, y, z'
'-x+1/2, y+1/2, -z+1/2'
'-x, -y, -z'
'x-1/2, -y-1/2, z-1/2'

loop_
_atom_site_label
_atom_site_type_symbol
_atom_site_fract_x
_atom_site_fract_y
_atom_site_fract_z
_atom_site_U_iso_or_equiv
_atom_site_adp_type
_atom_site_occupancy
_atom_site_site_symmetry_order
_atom_site_calc_flag
_atom_site_refinement_flags_posn
_atom_site_refinement_flags_adp
Fe1 Fe 0.62596(4) 0.56502(4) 0.55132(2) 0.01622(12) Uani 1 1 d . .
Cl1 Cl 0.38822(5) 0.54524(6) 0.54228(2) 0.01981(15) Uani 1 1 d . .
Cl2 Cl 0.64569(6) 0.78841(6) 0.51756(3) 0.02663(16) Uani 1 1 d . .
P1 P 0.64903(6) 0.60028(7) 0.65467(2) 0.01790(15) Uani 1 1 d . .
N1 N 0.6252(2) 0.3422(2) 0.57695(9) 0.0190(5) Uani 1 1 d . .
H1N H 0.574(3) 0.308(3) 0.5571(12) 0.026(9) Uiso 1 1 d . .
N2 N 0.83094(19) 0.5078(2) 0.56591(8) 0.0178(4) Uani 1 1 d . .
C1 C 0.6829(2) 0.4192(3) 0.67269(10) 0.0203(5) Uani 1 1 d . .
H1A H 0.774247 0.398944 0.669870 0.024 Uiso 1 1 calc R U
H1B H 0.666815 0.402694 0.710993 0.024 Uiso 1 1 calc R U
C2 C 0.5982(2) 0.3240(3) 0.63453(10) 0.0220(6) Uani 1 1 d . .
H2A H 0.614554 0.227386 0.645853 0.026 Uiso 1 1 calc R U
H2B H 0.506824 0.344604 0.637172 0.026 Uiso 1 1 calc R U
C3 C 0.7458(2) 0.2795(3) 0.56702(10) 0.0198(5) Uani 1 1 d . .
C4 C 0.7604(3) 0.1409(3) 0.56086(10) 0.0232(6) Uani 1 1 d . .
H4A H 0.688802 0.081538 0.561486 0.028 Uiso 1 1 calc R U
C5 C 0.8813(3) 0.0860(3) 0.55359(11) 0.0293(6) Uani 1 1 d . .
H5A H 0.889818 -0.009958 0.547848 0.035 Uiso 1 1 calc R U
C6 C 0.9861(3) 0.1686(3) 0.55468(11) 0.0279(6) Uani 1 1 d . .
H6A H 1.067531 0.129386 0.551162 0.034 Uiso 1 1 calc R U
C7 C 0.9747(2) 0.3127(3) 0.56104(10) 0.0215(6) Uani 1 1 d . .
C8 C 1.0794(3) 0.4052(3) 0.56375(10) 0.0265(6) Uani 1 1 d . .
H8A H 1.163869 0.371624 0.562388 0.032 Uiso 1 1 calc R U
C9 C 1.0584(3) 0.5422(3) 0.56830(11) 0.0267(6) Uani 1 1 d . .
H9A H 1.128187 0.604947 0.571857 0.032 Uiso 1 1 calc R U
C10 C 0.9312(2) 0.5898(3) 0.56767(10) 0.0219(6) Uani 1 1 d . .
H10A H 0.917082 0.686132 0.568566 0.026 Uiso 1 1 calc R U
C11 C 0.8518(2) 0.3680(2) 0.56471(9) 0.0178(5) Uani 1 1 d . .
C12 C 0.5302(2) 0.6468(3) 0.70018(10) 0.0210(6) Uani 1 1 d . .
C13 C 0.5638(3) 0.7113(3) 0.75018(11) 0.0289(6) Uani 1 1 d . .
H13A H 0.650798 0.735253 0.761133 0.035 Uiso 1 1 calc R U
C14 C 0.4713(3) 0.7409(3) 0.78427(12) 0.0345(7) Uani 1 1 d . .
H14A H 0.494990 0.786102 0.818184 0.041 Uiso 1 1 calc R U
C15 C 0.3454(3) 0.7052(3) 0.76920(12) 0.0363(7) Uani 1 1 d . .
H15A H 0.282520 0.723908 0.792925 0.044 Uiso 1 1 calc R U
C16 C 0.3107(3) 0.6415(3) 0.71911(12) 0.0347(7) Uani 1 1 d . .
H16A H 0.223655 0.617173 0.708400 0.042 Uiso 1 1 calc R U
C17 C 0.4027(3) 0.6134(3) 0.68478(11) 0.0270(6) Uani 1 1 d . .
H17A H 0.378228 0.570785 0.650371 0.032 Uiso 1 1 calc R U
C18 C 0.7936(2) 0.6894(3) 0.68331(10) 0.0210(6) Uani 1 1 d . .
C19 C 0.8191(3) 0.8176(3) 0.66148(10) 0.0242(6) Uani 1 1 d . .
H19A H 0.758710 0.857474 0.634168 0.029 Uiso 1 1 calc R U
C20 C 0.9309(3) 0.8867(3) 0.67915(11) 0.0287(6) Uani 1 1 d . .
H20A H 0.947127 0.973728 0.663869 0.034 Uiso 1 1 calc R U
C21 C 1.0196(3) 0.8302(3) 0.71902(11) 0.0289(6) Uani 1 1 d . .
H21A H 1.097043 0.877614 0.730815 0.035 Uiso 1 1 calc R U
C22 C 0.9947(2) 0.7043(3) 0.74160(10) 0.0255(6) Uani 1 1 d . .
H22A H 1.055072 0.665753 0.769257 0.031 Uiso 1 1 calc R U
C23 C 0.8825(2) 0.6339(3) 0.72417(11) 0.0238(6) Uani 1 1 d . .
H23A H 0.866017 0.547755 0.740063 0.029 Uiso 1 1 calc R U
Cl3 Cl 0.52747(9) 0.02340(9) 0.36610(4) 0.0541(2) Uani 1 1 d . .
Cl4 Cl 0.79148(8) 0.10871(9) 0.39764(4) 0.0494(2) Uani 1 1 d . .
C1S C 0.6379(3) 0.0894(3) 0.41898(13) 0.0386(7) Uani 1 1 d . .
H1SA H 0.643400 0.026598 0.450829 0.046 Uiso 1 1 calc R U
H1SB H 0.607286 0.179706 0.430676 0.046 Uiso 1 1 calc R U

loop_
_atom_site_aniso_label
_atom_site_aniso_U_11
_atom_site_aniso_U_22
_atom_site_aniso_U_33
_atom_site_aniso_U_23
_atom_site_aniso_U_13
_atom_site_aniso_U_12
Fe1 0.0163(2) 0.0172(2) 0.0152(2) 0.00011(15) 0.00234(15) -0.00041(15)
Cl1 0.0158(3) 0.0271(3) 0.0166(3) -0.0028(2) 0.0023(2) -0.0006(2)
Cl2 0.0333(4) 0.0199(3) 0.0265(3) 0.0039(3) 0.0032(3) -0.0021(3)
P1 0.0184(3) 0.0210(3) 0.0145(3) -0.0016(3) 0.0027(2) -0.0004(2)
N1 0.0176(12) 0.0207(12) 0.0189(11) -0.0022(9) 0.0030(9) -0.0024(9)
N2 0.0190(11) 0.0213(11) 0.0133(10) -0.0020(9) 0.0031(8) -0.0007(9)
C1 0.0233(14) 0.0234(14) 0.0150(12) 0.0017(11) 0.0056(10) 0.0008(10)
C2 0.0252(14) 0.0236(14) 0.0184(13) 0.0007(11) 0.0080(11) -0.0020(11)
C3 0.0222(14) 0.0249(14) 0.0124(12) 0.0009(10) 0.0032(10) 0.0036(10)
C4 0.0317(15) 0.0196(14) 0.0189(13) 0.0035(11) 0.0054(11) -0.0001(11)
C5 0.0422(18) 0.0224(15) 0.0244(14) 0.0009(12) 0.0088(13) 0.0093(12)
C6 0.0309(16) 0.0305(16) 0.0239(14) 0.0029(12) 0.0095(12) 0.0122(12)
C7 0.0238(14) 0.0279(15) 0.0128(12) 0.0022(11) 0.0018(10) 0.0049(11)
C8 0.0165(14) 0.0437(18) 0.0195(13) 0.0041(12) 0.0032(11) 0.0042(12)
C9 0.0233(15) 0.0347(16) 0.0225(14) -0.0005(12) 0.0039(11) -0.0040(12)
C10 0.0203(14) 0.0259(14) 0.0202(13) -0.0031(11) 0.0049(10) -0.0043(11)
C11 0.0204(13) 0.0204(13) 0.0123(12) 0.0004(10) 0.0011(10) 0.0024(10)
C12 0.0231(14) 0.0248(14) 0.0153(12) 0.0008(11) 0.0029(10) 0.0023(11)
C13 0.0242(15) 0.0366(16) 0.0266(15) -0.0064(12) 0.0055(11) -0.0034(12)
C14 0.0347(17) 0.0450(19) 0.0247(15) -0.0135(14) 0.0071(12) 0.0016(14)
C15 0.0253(16) 0.054(2) 0.0318(16) -0.0058(14) 0.0122(13) 0.0080(14)
C16 0.0200(15) 0.055(2) 0.0293(16) -0.0070(14) 0.0031(12) 0.0040(13)
C17 0.0252(15) 0.0369(17) 0.0192(13) -0.0050(12) 0.0033(11) 0.0035(12)
C18 0.0218(14) 0.0248(14) 0.0170(12) -0.0043(11) 0.0051(10) -0.0006(10)
C19 0.0274(15) 0.0260(15) 0.0193(13) -0.0008(11) 0.0030(11) -0.0019(11)
C20 0.0317(16) 0.0306(16) 0.0249(14) -0.0058(12) 0.0086(12) -0.0080(12)
C21 0.0208(14) 0.0389(17) 0.0281(15) -0.0104(13) 0.0073(11) -0.0078(12)
C22 0.0177(14) 0.0389(17) 0.0197(13) -0.0053(12) 0.0023(10) 0.0015(11)
C23 0.0237(14) 0.0277(15) 0.0204(13) -0.0011(11) 0.0039(11) 0.0002(11)
Cl3 0.0588(6) 0.0522(5) 0.0503(5) -0.0112(4) 0.0030(4) -0.0197(4)
Cl4 0.0371(5) 0.0497(5) 0.0623(6) 0.0097(4) 0.0092(4) 0.0072(4)
C1S 0.045(2) 0.0378(18) 0.0343(17) -0.0066(14) 0.0079(14) -0.0044(14)

loop_
_atom_type_symbol
_atom_type_description
_atom_type_scat_dispersion_real
_atom_type_scat_dispersion_imag
_atom_type_scat_source
C C 0.0181 0.0091 'International Tables Vol C Tables 4.2.6.8 and 6.1.1.4'
H H 0.0000 0.0000 'International Tables Vol C Tables 4.2.6.8 and 6.1.1.4'
N N 0.0311 0.0180 'International Tables Vol C Tables 4.2.6.8 and 6.1.1.4'
P P 0.2955 0.4335 'International Tables Vol C Tables 4.2.6.8 and 6.1.1.4'
Cl Cl 0.3639 0.7018 'International Tables Vol C Tables 4.2.6.8 and 6.1.1.4'
Fe Fe -1.1336 3.1974 'International Tables Vol C Tables 4.2.6.8 and 6.1.1.4'

loop_
_geom_angle_atom_site_label_1
_geom_angle_atom_site_label_2
_geom_angle_atom_site_label_3
_geom_angle
_geom_angle_site_symmetry_1
_geom_angle_site_symmetry_3
N2 Fe1 N1 75.42(8) . .
N2 Fe1 Cl2 99.54(6) . .
N1 Fe1 Cl2 172.88(6) . .
N2 Fe1 Cl1 160.45(6) . .
N1 Fe1 Cl1 85.07(6) . .
Cl2 Fe1 Cl1 99.79(3) . .
N2 Fe1 Cl1 89.51(5) . 3_666
N1 Fe1 Cl1 81.08(6) . 3_666
Cl2 Fe1 Cl1 93.96(2) . 3_666
Cl1 Fe1 Cl1 86.33(2) . 3_666
N2 Fe1 P1 84.08(5) . .
N1 Fe1 P1 81.60(6) . .
Cl2 Fe1 P1 103.09(3) . .
Cl1 Fe1 P1 94.29(2) . .
Cl1 Fe1 P1 162.55(3) 3_666 .
Fe1 Cl1 Fe1 93.67(2) . 3_666
C18 P1 C12 104.10(12) . .
C18 P1 C1 103.63(12) . .
C12 P1 C1 102.46(12) . .
C18 P1 Fe1 115.29(8) . .
C12 P1 Fe1 130.78(9) . .
C1 P1 Fe1 95.96(8) . .
C3 N1 C2 112.3(2) . .
C3 N1 Fe1 108.94(15) . .
C2 N1 Fe1 112.79(16) . .
C3 N1 H1N 106(2) . .
C2 N1 H1N 111(2) . .
Fe1 N1 H1N 106(2) . .
C10 N2 C11 118.1(2) . .
C10 N2 Fe1 127.66(18) . .
C11 N2 Fe1 113.52(15) . .
C2 C1 P1 110.57(18) . .
C2 C1 H1A 109.5 . .
P1 C1 H1A 109.5 . .
C2 C1 H1B 109.5 . .
P1 C1 H1B 109.5 . .
H1A C1 H1B 108.1 . .
N1 C2 C1 110.5(2) . .
N1 C2 H2A 109.6 . .
C1 C2 H2A 109.6 . .
N1 C2 H2B 109.6 . .
C1 C2 H2B 109.6 . .
H2A C2 H2B 108.1 . .
C4 C3 C11 119.8(2) . .
C4 C3 N1 123.0(2) . .
C11 C3 N1 117.2(2) . .
C3 C4 C5 120.2(2) . .
C3 C4 H4A 119.9 . .
C5 C4 H4A 119.9 . .
C6 C5 C4 120.8(3) . .
C6 C5 H5A 119.6 . .
C4 C5 H5A 119.6 . .
C5 C6 C7 120.6(3) . .
C5 C6 H6A 119.7 . .
C7 C6 H6A 119.7 . .
C11 C7 C8 117.7(2) . .
C11 C7 C6 118.3(2) . .
C8 C7 C6 124.0(2) . .
C9 C8 C7 119.7(2) . .
C9 C8 H8A 120.1 . .
C7 C8 H8A 120.1 . .
C8 C9 C10 118.9(3) . .
C8 C9 H9A 120.5 . .
C10 C9 H9A 120.5 . .
N2 C10 C9 123.5(3) . .
N2 C10 H10A 118.2 . .
C9 C10 H10A 118.2 . .
N2 C11 C7 121.8(2) . .
N2 C11 C3 118.2(2) . .
C7 C11 C3 120.0(2) . .
C17 C12 C13 118.9(2) . .
C17 C12 P1 118.78(19) . .
C13 C12 P1 122.3(2) . .
C14 C13 C12 120.5(3) . .
C14 C13 H13A 119.8 . .
C12 C13 H13A 119.8 . .
C15 C14 C13 120.3(3) . .
C15 C14 H14A 119.8 . .
C13 C14 H14A 119.8 . .
C14 C15 C16 119.7(3) . .
C14 C15 H15A 120.2 . .
C16 C15 H15A 120.2 . .
C17 C16 C15 120.0(3) . .
C17 C16 H16A 120.0 . .
C15 C16 H16A 120.0 . .
C16 C17 C12 120.6(3) . .
C16 C17 H17A 119.7 . .
C12 C17 H17A 119.7 . .
C19 C18 C23 118.7(2) . .
C19 C18 P1 117.9(2) . .
C23 C18 P1 123.4(2) . .
C20 C19 C18 120.7(3) . .
C20 C19 H19A 119.7 . .
C18 C19 H19A 119.7 . .
C19 C20 C21 120.4(3) . .
C19 C20 H20A 119.8 . .
C21 C20 H20A 119.8 . .
C22 C21 C20 119.6(3) . .
C22 C21 H21A 120.2 . .
C20 C21 H21A 120.2 . .
C21 C22 C23 120.5(3) . .
C21 C22 H22A 119.7 . .
C23 C22 H22A 119.7 . .
C22 C23 C18 120.2(3) . .
C22 C23 H23A 119.9 . .
C18 C23 H23A 119.9 . .
Cl3 C1S Cl4 111.36(17) . .
Cl3 C1S H1SA 109.4 . .
Cl4 C1S H1SA 109.4 . .
Cl3 C1S H1SB 109.4 . .
Cl4 C1S H1SB 109.4 . .
H1SA C1S H1SB 108.0 . .

loop_
_geom_bond_atom_site_label_1
_geom_bond_atom_site_label_2
_geom_bond_distance
_geom_bond_site_symmetry_2
Fe1 N2 2.211(2) .
Fe1 N1 2.259(2) .
Fe1 Cl2 2.3455(7) .
Fe1 Cl1 2.4872(7) .
Fe1 Cl1 2.5289(7) 3_666
Fe1 P1 2.5485(7) .
P1 C18 1.816(3) .
P1 C12 1.829(3) .
P1 C1 1.842(3) .
N1 C3 1.452(3) .
N1 C2 1.488(3) .
N1 H1N 0.76(3) .
N2 C10 1.317(3) .
N2 C11 1.379(3) .
C1 C2 1.527(4) .
C1 H1A 0.9900 .
C1 H1B 0.9900 .
C2 H2A 0.9900 .
C2 H2B 0.9900 .
C3 C4 1.368(4) .
C3 C11 1.413(4) .
C4 C5 1.408(4) .
C4 H4A 0.9500 .
C5 C6 1.360(4) .
C5 H5A 0.9500 .
C6 C7 1.418(4) .
C6 H6A 0.9500 .
C7 C11 1.411(3) .
C7 C8 1.416(4) .
C8 C9 1.358(4) .
C8 H8A 0.9500 .
C9 C10 1.413(4) .
C9 H9A 0.9500 .
C10 H10A 0.9500 .
C12 C17 1.387(4) .
C12 C13 1.389(4) .
C13 C14 1.387(4) .
C13 H13A 0.9500 .
C14 C15 1.374(4) .
C14 H14A 0.9500 .
C15 C16 1.389(4) .
C15 H15A 0.9500 .
C16 C17 1.384(4) .
C16 H16A 0.9500 .
C17 H17A 0.9500 .
C18 C19 1.396(4) .
C18 C23 1.397(4) .
C19 C20 1.378(4) .
C19 H19A 0.9500 .
C20 C21 1.384(4) .
C20 H20A 0.9500 .
C21 C22 1.383(4) .
C21 H21A 0.9500 .
C22 C23 1.386(4) .
C22 H22A 0.9500 .
C23 H23A 0.9500 .
Cl3 C1S 1.758(3) .
Cl4 C1S 1.765(3) .
C1S H1SA 0.9900 .
C1S H1SB 0.9900 .

loop_
_geom_torsion_atom_site_label_1
_geom_torsion_atom_site_label_2
_geom_torsion_atom_site_label_3
_geom_torsion_atom_site_label_4
_geom_torsion
C18 P1 C1 C2 -158.08(17)
C12 P1 C1 C2 93.84(18)
Fe1 P1 C1 C2 -40.23(17)
C3 N1 C2 C1 74.6(3)
Fe1 N1 C2 C1 -48.9(2)
P1 C1 C2 N1 61.9(2)
C2 N1 C3 C4 76.5(3)
Fe1 N1 C3 C4 -157.9(2)
C2 N1 C3 C11 -102.5(2)
Fe1 N1 C3 C11 23.2(3)
C11 C3 C4 C5 1.6(4)
N1 C3 C4 C5 -177.3(2)
C3 C4 C5 C6 2.6(4)
C4 C5 C6 C7 -2.5(4)
C5 C6 C7 C11 -1.7(4)
C5 C6 C7 C8 178.6(2)
C11 C7 C8 C9 -1.6(4)
C6 C7 C8 C9 178.1(3)
C7 C8 C9 C10 -2.9(4)
C11 N2 C10 C9 0.1(4)
Fe1 N2 C10 C9 -169.23(18)
C8 C9 C10 N2 3.9(4)
C10 N2 C11 C7 -5.0(3)
Fe1 N2 C11 C7 165.81(18)
C10 N2 C11 C3 175.3(2)
Fe1 N2 C11 C3 -13.9(3)
C8 C7 C11 N2 5.8(4)
C6 C7 C11 N2 -174.0(2)
C8 C7 C11 C3 -174.5(2)
C6 C7 C11 C3 5.7(4)
C4 C3 C11 N2 174.0(2)
N1 C3 C11 N2 -7.0(3)
C4 C3 C11 C7 -5.7(4)
N1 C3 C11 C7 173.2(2)
C18 P1 C12 C17 169.7(2)
C1 P1 C12 C17 -82.6(2)
Fe1 P1 C12 C17 26.8(3)
C18 P1 C12 C13 -12.0(3)
C1 P1 C12 C13 95.7(2)
Fe1 P1 C12 C13 -154.92(19)
C17 C12 C13 C14 0.4(4)
P1 C12 C13 C14 -177.9(2)
C12 C13 C14 C15 0.8(5)
C13 C14 C15 C16 -1.2(5)
C14 C15 C16 C17 0.5(5)
C15 C16 C17 C12 0.8(5)
C13 C12 C17 C16 -1.2(4)
P1 C12 C17 C16 177.2(2)
C12 P1 C18 C19 -95.1(2)
C1 P1 C18 C19 158.06(19)
Fe1 P1 C18 C19 54.6(2)
C12 P1 C18 C23 87.7(2)
C1 P1 C18 C23 -19.2(2)
Fe1 P1 C18 C23 -122.6(2)
C23 C18 C19 C20 1.2(4)
P1 C18 C19 C20 -176.1(2)
C18 C19 C20 C21 -0.2(4)
C19 C20 C21 C22 -0.8(4)
C20 C21 C22 C23 0.7(4)
C21 C22 C23 C18 0.4(4)
C19 C18 C23 C22 -1.3(4)
P1 C18 C23 C22 175.89(19)
